data_7202405
loop_
_publ_author_name
'Lemmerer, Andreas'
'Bourne, Susan A.'
'Fernandes, Manuel A.'

_publ_section_title
;
 Disruption of a robust supramolecular heterosynthon in achiral
 benzylammonium and (pyridylmethyl)ammonium m-iodobenzoate salts
;
_journal_issue 12
_journal_name_full CrystEngComm
_journal_page_first 1750
_journal_paper_doi 10.1039/b811789f
_journal_volume 10
_journal_year 2008
_chemical_formula_moiety 'C6 H9 N2, C7 H4 I O2'
_chemical_formula_sum 'C13 H13 I N2 O2'
_chemical_formula_weight 356.15
_chemical_name_common '((2-pyridylmethyl)ammonium) (m-iodobenzoate)'
_chemical_name_systematic
;
((2-pyridylmethyl)ammonium) (m-iodobenzoate)
;
_space_group_IT_number 14
_symmetry_cell_setting monoclinic
_symmetry_space_group_name_Hall '-P 2ybc'
_symmetry_space_group_name_H-M 'P 1 21/c 1'
_atom_sites_solution_hydrogens geom
_atom_sites_solution_primary direct
_atom_sites_solution_secondary difmap
_audit_conform_dict_location ftp://ftp.iucr.org/pub/cif_core.dic
_audit_conform_dict_name cif_core.dic
_audit_conform_dict_version 2.3
_audit_creation_date 2008-06-29T12:21:16-00:00
_audit_creation_method 'WinGX routine CIF_UPDATE'
_cell_angle_alpha 90
_cell_angle_beta 108.452(2)
_cell_angle_gamma 90
_cell_formula_units_Z 4
_cell_length_a 16.4778(7)
_cell_length_b 6.0706(2)
_cell_length_c 14.3327(5)
_cell_measurement_reflns_used 49947
_cell_measurement_temperature 173(2)
_cell_measurement_theta_max 28.28
_cell_measurement_theta_min 0.41
_cell_volume 1359.99(9)
_computing_cell_refinement 'DENZO-SMN (Otwinowski & Minor, 1997)'
_computing_data_collection 'COLLECT (Nonius, 2000)'
_computing_data_reduction DENZO-SMN
_computing_molecular_graphics
;
Ortep-3 for Windows (Farrugia, 1997) and DIAMOND (Brandenburg, 1999)
;
_computing_publication_material
;
WinGX publication routines (Farrugia, 1999) and PLATON (Spek, 2002)
;
_computing_structure_refinement 'SHELXL-97 (Sheldrick, 1997)'
_computing_structure_solution 'SHELXS-97 (Sheldrick, 1997)'
_diffrn_ambient_temperature 173(2)
_diffrn_measured_fraction_theta_full 0.998
_diffrn_measured_fraction_theta_max 0.998
_diffrn_measurement_device_type 'Nonius KappaCCD area-detector'
_diffrn_measurement_method '2.0\% \p and \w scans'
_diffrn_radiation_monochromator graphite
_diffrn_radiation_type MoK\a
_diffrn_radiation_wavelength 0.71073
_diffrn_reflns_av_R_equivalents 0.0517
_diffrn_reflns_av_unetI/netI 0.0188
_diffrn_reflns_limit_h_max 19
_diffrn_reflns_limit_h_min -19
_diffrn_reflns_limit_k_max 7
_diffrn_reflns_limit_k_min -7
_diffrn_reflns_limit_l_max 17
_diffrn_reflns_limit_l_min -17
_diffrn_reflns_number 41513
_diffrn_reflns_theta_full 25.5
_diffrn_reflns_theta_max 25.5
_diffrn_reflns_theta_min 3.29
_diffrn_standards_number 0
_exptl_absorpt_coefficient_mu 2.351
_exptl_absorpt_correction_T_max 0.785
_exptl_absorpt_correction_T_min 0.564
_exptl_absorpt_correction_type multi-scan
_exptl_absorpt_process_details 'SADABS (Sheldrick, 1996)'
_exptl_crystal_colour colourless
_exptl_crystal_density_diffrn 1.739
_exptl_crystal_density_method 'not measured'
_exptl_crystal_description block
_exptl_crystal_F_000 696
_exptl_crystal_size_max 0.4
_exptl_crystal_size_mid 0.22
_exptl_crystal_size_min 0.1
_refine_diff_density_max 0.339
_refine_diff_density_min -0.808
_refine_diff_density_rms 0.063
_refine_ls_extinction_method none
_refine_ls_goodness_of_fit_ref 1.056
_refine_ls_hydrogen_treatment mixed
_refine_ls_matrix_type full
_refine_ls_number_parameters 172
_refine_ls_number_reflns 2532
_refine_ls_number_restraints 0
_refine_ls_restrained_S_all 1.056
_refine_ls_R_factor_all 0.0253
_refine_ls_R_factor_gt 0.0207
_refine_ls_shift/su_max 0.001
_refine_ls_shift/su_mean 0
_refine_ls_structure_factor_coef Fsqd
_refine_ls_weighting_details 'calc w=1/[\s^2^(Fo^2^)+(0.0147P)^2^+1.6907P] where P=(Fo^2^+2Fc^2^)/3'
_refine_ls_weighting_scheme calc
_refine_ls_wR_factor_gt 0.0465
_refine_ls_wR_factor_ref 0.0489
_reflns_number_gt 2273
_reflns_number_total 2532
_reflns_threshold_expression >2sigma(I)
_cod_data_source_file b811789f.txt
_cod_data_source_block 2_CSD_DEP_689521
_cod_depositor_comments
;
The following automatic conversions were performed:
'_symmetry_cell_setting' value 'Monoclinic' changed to 'monoclinic'
according to '/home/saulius/struct/CIF-dictionaries/cif_core.dic'
dictionary named 'cif_core.dic' version 2.4.1 from 2010-06-29.

Automatic conversion script
Id: cif_fix_enum 1527 2010-12-29 10:47:43Z saulius 
;
_cod_original_sg_symbol_H-M P2(1)/c
_cod_database_code 7202405

loop_
_symmetry_equiv_pos_as_xyz
'x, y, z'
'-x, y+1/2, -z+1/2'
'-x, -y, -z'
'x, -y-1/2, z-1/2'

loop_
_atom_site_label
_atom_site_type_symbol
_atom_site_fract_x
_atom_site_fract_y
_atom_site_fract_z
_atom_site_U_iso_or_equiv
_atom_site_adp_type
_atom_site_occupancy
_atom_site_symmetry_multiplicity
_atom_site_calc_flag
_atom_site_refinement_flags
_atom_site_disorder_assembly
_atom_site_disorder_group
C1 C 0.26671(13) 0.8389(3) 0.55956(14) 0.0169(4) Uani 1 1 d . . .
C2 C 0.20299(13) 0.7169(3) 0.49289(15) 0.0191(4) Uani 1 1 d . . .
H2 H 0.2149 0.5728 0.4748 0.023 Uiso 1 1 calc R . .
C3 C 0.12211(13) 0.8057(4) 0.45292(16) 0.0228(5) Uani 1 1 d . . .
C4 C 0.10261(14) 1.0149(4) 0.47857(18) 0.0267(5) Uani 1 1 d . . .
H4 H 0.0468 1.0744 0.4506 0.032 Uiso 1 1 calc R . .
C5 C 0.16593(15) 1.1346(4) 0.54554(18) 0.0272(5) Uani 1 1 d . . .
H5 H 0.1533 1.2772 0.5644 0.033 Uiso 1 1 calc R . .
C6 C 0.24812(14) 1.0495(4) 0.58587(16) 0.0226(5) Uani 1 1 d . . .
H6 H 0.2913 1.1347 0.6311 0.027 Uiso 1 1 calc R . .
C7 C 0.35464(13) 0.7374(3) 0.60299(15) 0.0181(4) Uani 1 1 d . . .
O1 O 0.36319(10) 0.5428(3) 0.57883(12) 0.0284(4) Uani 1 1 d . . .
O2 O 0.41254(9) 0.8534(3) 0.66072(11) 0.0239(3) Uani 1 1 d . . .
I1 I 0.029848(10) 0.61647(3) 0.348552(13) 0.03996(7) Uani 1 1 d . . .
C8 C 0.63053(13) 0.1372(3) 0.62569(15) 0.0186(4) Uani 1 1 d . . .
N2 N 0.62456(11) -0.0627(3) 0.58458(14) 0.0230(4) Uani 1 1 d . . .
C10 C 0.69349(14) -0.1939(4) 0.61527(17) 0.0263(5) Uani 1 1 d . . .
H10 H 0.6905 -0.3351 0.5858 0.032 Uiso 1 1 calc R . .
C11 C 0.76845(15) -0.1356(4) 0.68720(17) 0.0276(5) Uani 1 1 d . . .
H11 H 0.8153 -0.2349 0.7071 0.033 Uiso 1 1 calc R . .
C12 C 0.77372(14) 0.0706(4) 0.72963(17) 0.0280(5) Uani 1 1 d . . .
H12 H 0.8241 0.1155 0.7797 0.034 Uiso 1 1 calc R . .
C13 C 0.70381(14) 0.2104(4) 0.69747(16) 0.0228(5) Uani 1 1 d . . .
H13 H 0.706 0.3543 0.7242 0.027 Uiso 1 1 calc R . .
C14 C 0.55270(13) 0.2825(4) 0.58928(16) 0.0216(4) Uani 1 1 d . . .
H14A H 0.5709 0.4386 0.5939 0.026 Uiso 1 1 calc R . .
H14B H 0.5226 0.2491 0.5192 0.026 Uiso 1 1 calc R . .
N1 N 0.49304(12) 0.2503(3) 0.64698(14) 0.0181(4) Uani 1 1 d . . .
H1A H 0.4530(18) 0.347(5) 0.6284(19) 0.027 Uiso 1 1 d . . .
H1B H 0.5194(17) 0.270(4) 0.710(2) 0.027 Uiso 1 1 d . . .
H1C H 0.4671(16) 0.116(5) 0.6375(18) 0.027 Uiso 1 1 d . . .

loop_
_atom_site_aniso_label
_atom_site_aniso_U_11
_atom_site_aniso_U_22
_atom_site_aniso_U_33
_atom_site_aniso_U_23
_atom_site_aniso_U_13
_atom_site_aniso_U_12
C1 0.0164(10) 0.0187(10) 0.0165(10) 0.0034(8) 0.0068(8) 0.0014(8)
C2 0.0189(10) 0.0183(10) 0.0198(10) 0.0011(9) 0.0058(8) 0.0014(8)
C3 0.0167(10) 0.0258(11) 0.0246(11) 0.0047(9) 0.0045(9) 0.0005(9)
C4 0.0191(11) 0.0265(12) 0.0365(13) 0.0105(10) 0.0115(10) 0.0092(9)
C5 0.0305(12) 0.0190(11) 0.0367(13) 0.0022(10) 0.0173(11) 0.0072(9)
C6 0.0249(11) 0.0190(10) 0.0248(11) -0.0011(9) 0.0094(9) -0.0010(9)
C7 0.0163(10) 0.0217(11) 0.0164(10) 0.0043(9) 0.0052(8) -0.0004(8)
O1 0.0189(8) 0.0248(8) 0.0345(9) -0.0056(7) -0.0015(7) 0.0081(6)
O2 0.0190(7) 0.0267(8) 0.0217(8) 0.0031(6) 0.0001(6) -0.0052(6)
I1 0.02261(10) 0.04041(11) 0.04226(12) 0.00202(8) -0.01047(7) -0.00168(7)
C8 0.0172(10) 0.0234(11) 0.0166(10) 0.0050(9) 0.0074(8) 0.0029(8)
N2 0.0188(9) 0.0232(10) 0.0265(10) -0.0003(8) 0.0062(8) 0.0012(7)
C10 0.0251(12) 0.0224(11) 0.0337(13) 0.0011(10) 0.0124(10) 0.0042(9)
C11 0.0204(11) 0.0333(13) 0.0302(12) 0.0089(10) 0.0094(10) 0.0118(10)
C12 0.0182(11) 0.0406(14) 0.0216(11) 0.0029(10) 0.0011(9) 0.0030(10)
C13 0.0230(11) 0.0250(11) 0.0206(11) -0.0006(9) 0.0072(9) 0.0017(9)
C14 0.0186(10) 0.0242(11) 0.0226(11) 0.0057(9) 0.0074(9) 0.0045(9)
N1 0.0135(8) 0.0164(9) 0.0217(10) 0.0003(8) 0.0018(7) 0.0030(8)

loop_
_atom_type_symbol
_atom_type_description
_atom_type_scat_dispersion_real
_atom_type_scat_dispersion_imag
_atom_type_scat_source
C C 0.0033 0.0016 'International Tables Vol C Tables 4.2.6.8 and 6.1.1.4'
H H 0 0 'International Tables Vol C Tables 4.2.6.8 and 6.1.1.4'
N N 0.0061 0.0033 'International Tables Vol C Tables 4.2.6.8 and 6.1.1.4'
O O 0.0106 0.006 'International Tables Vol C Tables 4.2.6.8 and 6.1.1.4'
I I -0.4742 1.8119 'International Tables Vol C Tables 4.2.6.8 and 6.1.1.4'

loop_
_geom_angle_atom_site_label_1
_geom_angle_atom_site_label_2
_geom_angle_atom_site_label_3
_geom_angle
_geom_angle_site_symmetry_1
_geom_angle_site_symmetry_3
_geom_angle_publ_flag
C2 C1 C6 119.49(19) . . ?
C2 C1 C7 118.82(18) . . ?
C6 C1 C7 121.69(19) . . ?
C3 C2 C1 119.8(2) . . ?
C3 C2 H2 120.1 . . ?
C1 C2 H2 120.1 . . ?
C2 C3 C4 121.4(2) . . ?
C2 C3 I1 117.79(16) . . ?
C4 C3 I1 120.81(16) . . ?
C5 C4 C3 118.6(2) . . ?
C5 C4 H4 120.7 . . ?
C3 C4 H4 120.7 . . ?
C4 C5 C6 121.0(2) . . ?
C4 C5 H5 119.5 . . ?
C6 C5 H5 119.5 . . ?
C5 C6 C1 119.7(2) . . ?
C5 C6 H6 120.1 . . ?
C1 C6 H6 120.1 . . ?
O1 C7 O2 125.49(19) . . ?
O1 C7 C1 116.55(18) . . ?
O2 C7 C1 117.95(18) . . ?
N2 C8 C13 122.79(19) . . ?
N2 C8 C14 116.23(19) . . ?
C13 C8 C14 121.0(2) . . ?
C8 N2 C10 117.18(19) . . ?
N2 C10 C11 123.8(2) . . ?
N2 C10 H10 118.1 . . ?
C11 C10 H10 118.1 . . ?
C10 C11 C12 118.5(2) . . ?
C10 C11 H11 120.7 . . ?
C12 C11 H11 120.7 . . ?
C11 C12 C13 118.6(2) . . ?
C11 C12 H12 120.7 . . ?
C13 C12 H12 120.7 . . ?
C12 C13 C8 119.1(2) . . ?
C12 C13 H13 120.4 . . ?
C8 C13 H13 120.4 . . ?
N1 C14 C8 111.78(17) . . ?
N1 C14 H14A 109.3 . . ?
C8 C14 H14A 109.3 . . ?
N1 C14 H14B 109.3 . . ?
C8 C14 H14B 109.3 . . ?
H14A C14 H14B 107.9 . . ?
C14 N1 H1A 108.3(17) . . ?
C14 N1 H1B 111.0(16) . . ?
H1A N1 H1B 108(2) . . ?
C14 N1 H1C 113.4(15) . . ?
H1A N1 H1C 107(2) . . ?
H1B N1 H1C 109(2) . . ?

loop_
_geom_bond_atom_site_label_1
_geom_bond_atom_site_label_2
_geom_bond_distance
_geom_bond_site_symmetry_2
_geom_bond_publ_flag
C1 C2 1.389(3) . ?
C1 C6 1.394(3) . ?
C1 C7 1.515(3) . ?
C2 C3 1.383(3) . ?
C2 H2 0.95 . ?
C3 C4 1.388(3) . ?
C3 I1 2.105(2) . ?
C4 C5 1.380(3) . ?
C4 H4 0.95 . ?
C5 C6 1.393(3) . ?
C5 H5 0.95 . ?
C6 H6 0.95 . ?
C7 O1 1.252(3) . ?
C7 O2 1.261(3) . ?
C8 N2 1.339(3) . ?
C8 C13 1.388(3) . ?
C8 C14 1.507(3) . ?
N2 C10 1.342(3) . ?
C10 C11 1.381(3) . ?
C10 H10 0.95 . ?
C11 C12 1.382(3) . ?
C11 H11 0.95 . ?
C12 C13 1.387(3) . ?
C12 H12 0.95 . ?
C13 H13 0.95 . ?
C14 N1 1.484(3) . ?
C14 H14A 0.99 . ?
C14 H14B 0.99 . ?
N1 H1A 0.86(3) . ?
N1 H1B 0.88(3) . ?
N1 H1C 0.91(3) . ?

loop_
_geom_hbond_atom_site_label_D
_geom_hbond_atom_site_label_H
_geom_hbond_atom_site_label_A
_geom_hbond_distance_DH
_geom_hbond_distance_HA
_geom_hbond_distance_DA
_geom_hbond_angle_DHA
_geom_hbond_site_symmetry_A
N1 H1A O1 0.86(3) 1.85(3) 2.713(2) 175(3) .
N1 H1B O2 0.88(3) 1.90(3) 2.774(2) 169(2) 2_646
N1 H1C O2 0.91(3) 1.91(3) 2.787(2) 161(2) 1_545

loop_
_geom_torsion_atom_site_label_1
_geom_torsion_atom_site_label_2
_geom_torsion_atom_site_label_3
_geom_torsion_atom_site_label_4
_geom_torsion
_geom_torsion_site_symmetry_1
_geom_torsion_site_symmetry_2
_geom_torsion_site_symmetry_3
_geom_torsion_site_symmetry_4
_geom_torsion_publ_flag
C6 C1 C2 C3 0.4(3) . . . . ?
C7 C1 C2 C3 179.53(18) . . . . ?
C1 C2 C3 C4 -0.6(3) . . . . ?
C1 C2 C3 I1 177.84(15) . . . . ?
C2 C3 C4 C5 -0.1(3) . . . . ?
I1 C3 C4 C5 -178.41(17) . . . . ?
C3 C4 C5 C6 0.8(3) . . . . ?
C4 C5 C6 C1 -1.0(3) . . . . ?
C2 C1 C6 C5 0.4(3) . . . . ?
C7 C1 C6 C5 -178.74(19) . . . . ?
C2 C1 C7 O1 -3.2(3) . . . . ?
C6 C1 C7 O1 175.95(19) . . . . ?
C2 C1 C7 O2 177.54(18) . . . . ?
C6 C1 C7 O2 -3.4(3) . . . . ?
C13 C8 N2 C10 -0.3(3) . . . . ?
C14 C8 N2 C10 179.35(19) . . . . ?
C8 N2 C10 C11 1.2(3) . . . . ?
N2 C10 C11 C12 -0.8(3) . . . . ?
C10 C11 C12 C13 -0.6(3) . . . . ?
C11 C12 C13 C8 1.4(3) . . . . ?
N2 C8 C13 C12 -1.0(3) . . . . ?
C14 C8 C13 C12 179.34(19) . . . . ?
N2 C8 C14 N1 89.5(2) . . . . ?
C13 C8 C14 N1 -90.9(2) . . . . ?

loop_
_cod_related_entry_id
_cod_related_entry_database
_cod_related_entry_code
1 ChemSpider 25934185
